data_4081898
loop_
_publ_author_name
'de Oliveira Freitas, Luiza Baptista'
'Eisenberger, Patrick'
'Crudden, Cathleen M.'

_publ_section_title
;
 Mesoionic Carbene--Boranes
;
_journal_issue 22
_journal_name_full Organometallics
_journal_page_first 6635
_journal_paper_doi 10.1021/om400743c
_journal_volume 32
_journal_year 2013
_chemical_formula_sum 'C16 H18 B N3'
_chemical_formula_weight 263.14
_chemical_name_systematic
; 
 ? 
;
_space_group_IT_number 14
_symmetry_cell_setting monoclinic
_symmetry_space_group_name_Hall '-P 2ybc'
_symmetry_space_group_name_H-M 'P 1 21/c 1'
_atom_sites_solution_hydrogens geom
_atom_sites_solution_primary direct
_atom_sites_solution_secondary difmap
_audit_creation_method SHELXL-97
_cell_angle_alpha 90.00
_cell_angle_beta 92.127(2)
_cell_angle_gamma 90.00
_cell_formula_units_Z 4
_cell_length_a 11.049(2)
_cell_length_b 7.8218(15)
_cell_length_c 16.997(3)
_cell_measurement_temperature 180(2)
_cell_volume 1467.9(5)
_computing_cell_refinement 'Bruker SAINT'
_computing_data_collection 'Bruker APEX2'
_computing_data_reduction 'Bruker SAINT'
_computing_molecular_graphics 'Bruker SHELXTL'
_computing_publication_material 'Bruker SHELXTL'
_computing_structure_refinement 'SHELXL-97 (Sheldrick, 2008)'
_computing_structure_solution 'SHELXS-97 (Sheldrick, 2008)'
_diffrn_ambient_temperature 180(2)
_diffrn_measured_fraction_theta_full 0.999
_diffrn_measured_fraction_theta_max 0.999
_diffrn_measurement_device_type 'Bruker APEX-II CCD'
_diffrn_measurement_method '\f and \w scans'
_diffrn_radiation_monochromator graphite
_diffrn_radiation_source 'fine-focus sealed tube'
_diffrn_radiation_type MoK\a
_diffrn_radiation_wavelength 0.71073
_diffrn_reflns_av_R_equivalents 0.0306
_diffrn_reflns_av_sigmaI/netI 0.0294
_diffrn_reflns_limit_h_max 13
_diffrn_reflns_limit_h_min -13
_diffrn_reflns_limit_k_max 9
_diffrn_reflns_limit_k_min -9
_diffrn_reflns_limit_l_max 20
_diffrn_reflns_limit_l_min -20
_diffrn_reflns_number 10462
_diffrn_reflns_theta_full 26.00
_diffrn_reflns_theta_max 26.00
_diffrn_reflns_theta_min 1.84
_exptl_absorpt_coefficient_mu 0.071
_exptl_absorpt_correction_T_max 0.9965
_exptl_absorpt_correction_T_min 0.9943
_exptl_absorpt_correction_type multi-scan
_exptl_absorpt_process_details 'Bruker SADABS'
_exptl_crystal_colour colourless
_exptl_crystal_density_diffrn 1.191
_exptl_crystal_density_method 'not measured'
_exptl_crystal_description blcok
_exptl_crystal_F_000 560
_exptl_crystal_size_max 0.08
_exptl_crystal_size_mid 0.05
_exptl_crystal_size_min 0.05
_refine_diff_density_max 0.173
_refine_diff_density_min -0.185
_refine_diff_density_rms 0.035
_refine_ls_extinction_method none
_refine_ls_goodness_of_fit_ref 1.017
_refine_ls_hydrogen_treatment mixed
_refine_ls_matrix_type full
_refine_ls_number_parameters 191
_refine_ls_number_reflns 2886
_refine_ls_number_restraints 0
_refine_ls_restrained_S_all 1.017
_refine_ls_R_factor_all 0.0548
_refine_ls_R_factor_gt 0.0394
_refine_ls_shift/su_max 0.000
_refine_ls_shift/su_mean 0.000
_refine_ls_structure_factor_coef Fsqd
_refine_ls_weighting_details 'calc w=1/[\s^2^(Fo^2^)+(0.0440P)^2^+0.3727P] where P=(Fo^2^+2Fc^2^)/3'
_refine_ls_weighting_scheme calc
_refine_ls_wR_factor_gt 0.0907
_refine_ls_wR_factor_ref 0.0994
_reflns_number_gt 2287
_reflns_number_total 2886
_reflns_threshold_expression >2sigma(I)
_cod_data_source_file om400743c_si_001.cif
_cod_data_source_block cc158
_cod_depositor_comments
;
The following automatic conversions were performed:

'_symmetry_cell_setting' value 'Monoclinic' changed to 'monoclinic'
according to /home/saulius/struct/CIF-dictionaries/cif_core.dic
dictionary named 'cif_core.dic' version 2.4.2 from 2011-04-26.

Automatic conversion script
Id: cif_fix_values 1891 2012-01-12 08:04:46Z andrius 
;
_cod_original_sg_symbol_H-M P2(1)/c
_cod_database_code 4081898

loop_
_symmetry_equiv_pos_as_xyz
'x, y, z'
'-x, y+1/2, -z+1/2'
'-x, -y, -z'
'x, -y-1/2, z-1/2'

loop_
_atom_site_label
_atom_site_type_symbol
_atom_site_fract_x
_atom_site_fract_y
_atom_site_fract_z
_atom_site_U_iso_or_equiv
_atom_site_adp_type
_atom_site_occupancy
_atom_site_symmetry_multiplicity
_atom_site_calc_flag
_atom_site_refinement_flags
N1 N 0.69175(10) 0.01101(14) 0.05397(6) 0.0254(3) Uani 1 1 d .
N2 N 0.62521(10) -0.13016(15) 0.05947(6) 0.0273(3) Uani 1 1 d .
N3 N 0.52887(10) -0.07646(14) 0.09608(6) 0.0247(3) Uani 1 1 d .
C3 C 1.07199(14) -0.2230(2) 0.18109(9) 0.0427(4) Uani 1 1 d .
H3 H 1.1294 -0.2710 0.2178 0.051 Uiso 1 1 calc R
C2 C 1.00191(14) -0.3285(2) 0.13290(10) 0.0431(4) Uani 1 1 d .
H2 H 1.0110 -0.4491 0.1365 0.052 Uiso 1 1 calc R
C1 C 0.91824(13) -0.2589(2) 0.07917(9) 0.0350(4) Uani 1 1 d .
H1 H 0.8704 -0.3320 0.0459 0.042 Uiso 1 1 calc R
C6 C 0.90394(12) -0.08259(18) 0.07367(8) 0.0270(3) Uani 1 1 d .
C7 C 0.81019(12) -0.00718(19) 0.01701(8) 0.0317(4) Uani 1 1 d .
H7A H 0.8380 0.1064 -0.0007 0.038 Uiso 1 1 calc R
H7B H 0.8009 -0.0818 -0.0299 0.038 Uiso 1 1 calc R
C8 C 0.64251(12) 0.15523(18) 0.08542(8) 0.0259(3) Uani 1 1 d .
C9 C 0.53355(12) 0.09384(17) 0.11308(7) 0.0239(3) Uani 1 1 d .
C11 C 0.43532(12) 0.18354(18) 0.15293(8) 0.0259(3) Uani 1 1 d .
C16 C 0.39673(12) 0.12733(19) 0.22589(8) 0.0297(3) Uani 1 1 d .
H16 H 0.4334 0.0299 0.2501 0.036 Uiso 1 1 calc R
C15 C 0.30500(13) 0.2132(2) 0.26310(8) 0.0346(4) Uani 1 1 d .
H15 H 0.2794 0.1749 0.3128 0.042 Uiso 1 1 calc R
C14 C 0.25083(13) 0.3546(2) 0.22784(9) 0.0377(4) Uani 1 1 d .
H14 H 0.1882 0.4135 0.2534 0.045 Uiso 1 1 calc R
C10 C 0.43389(13) -0.20188(19) 0.11140(9) 0.0322(3) Uani 1 1 d .
H21 H 0.4373 -0.2950 0.0730 0.048 Uiso 1 1 calc R
H22 H 0.3545 -0.1463 0.1068 0.048 Uiso 1 1 calc R
H23 H 0.4465 -0.2482 0.1647 0.048 Uiso 1 1 calc R
C12 C 0.38007(13) 0.32575(18) 0.11766(8) 0.0301(3) Uani 1 1 d .
H12 H 0.4055 0.3648 0.0680 0.036 Uiso 1 1 calc R
C13 C 0.28800(13) 0.4104(2) 0.15505(9) 0.0362(4) Uani 1 1 d .
H13 H 0.2502 0.5069 0.1307 0.043 Uiso 1 1 calc R
C5 C 0.97505(13) 0.0225(2) 0.12244(9) 0.0337(4) Uani 1 1 d .
H5 H 0.9663 0.1431 0.1191 0.040 Uiso 1 1 calc R
C4 C 1.05890(14) -0.0484(2) 0.17605(9) 0.0405(4) Uani 1 1 d .
H4 H 1.1073 0.0240 0.2093 0.049 Uiso 1 1 calc R
B1 B 0.70347(17) 0.3417(2) 0.08710(12) 0.0364(4) Uani 1 1 d .
H24 H 0.7732(16) 0.346(2) 0.1374(10) 0.055 Uiso 1 1 d .
H25 H 0.6331(16) 0.442(2) 0.0940(10) 0.055 Uiso 1 1 d .
H26 H 0.7528(16) 0.363(2) 0.0326(10) 0.055 Uiso 1 1 d .

loop_
_atom_site_aniso_label
_atom_site_aniso_U_11
_atom_site_aniso_U_22
_atom_site_aniso_U_33
_atom_site_aniso_U_23
_atom_site_aniso_U_13
_atom_site_aniso_U_12
N1 0.0238(6) 0.0270(6) 0.0258(6) 0.0012(5) 0.0037(5) 0.0021(5)
N2 0.0276(6) 0.0265(6) 0.0279(6) 0.0006(5) 0.0036(5) 0.0035(5)
N3 0.0235(6) 0.0250(6) 0.0258(6) 0.0009(5) 0.0013(5) 0.0013(5)
C3 0.0293(8) 0.0586(11) 0.0402(9) 0.0072(8) 0.0013(7) 0.0091(8)
C2 0.0391(9) 0.0358(9) 0.0547(10) 0.0084(8) 0.0047(8) 0.0093(7)
C1 0.0291(8) 0.0339(9) 0.0421(9) -0.0035(7) 0.0043(7) 0.0006(7)
C6 0.0209(7) 0.0327(8) 0.0280(7) 0.0011(6) 0.0091(5) 0.0024(6)
C7 0.0272(8) 0.0388(9) 0.0297(7) 0.0030(6) 0.0091(6) 0.0045(6)
C8 0.0240(7) 0.0288(8) 0.0248(7) -0.0005(6) 0.0008(5) 0.0039(6)
C9 0.0247(7) 0.0236(7) 0.0235(6) -0.0007(5) -0.0002(5) 0.0011(6)
C11 0.0210(7) 0.0287(8) 0.0278(7) -0.0060(6) 0.0011(5) -0.0021(6)
C16 0.0277(7) 0.0341(8) 0.0271(7) -0.0027(6) -0.0005(6) -0.0007(6)
C15 0.0311(8) 0.0438(9) 0.0294(7) -0.0059(7) 0.0072(6) -0.0053(7)
C14 0.0290(8) 0.0391(9) 0.0460(9) -0.0113(7) 0.0128(7) 0.0007(7)
C10 0.0313(8) 0.0295(8) 0.0359(8) 0.0033(6) 0.0028(6) -0.0056(6)
C12 0.0308(8) 0.0276(8) 0.0322(7) -0.0021(6) 0.0057(6) 0.0000(6)
C13 0.0310(8) 0.0304(8) 0.0476(9) -0.0023(7) 0.0066(7) 0.0043(6)
C5 0.0296(8) 0.0331(8) 0.0390(8) -0.0029(7) 0.0096(6) -0.0013(6)
C4 0.0272(8) 0.0574(11) 0.0370(8) -0.0094(8) 0.0039(7) -0.0048(7)
B1 0.0317(9) 0.0305(10) 0.0474(10) -0.0047(8) 0.0050(8) -0.0036(8)

loop_
_atom_type_symbol
_atom_type_description
_atom_type_scat_dispersion_real
_atom_type_scat_dispersion_imag
_atom_type_scat_source
C C 0.0033 0.0016 'International Tables Vol C Tables 4.2.6.8 and 6.1.1.4'
H H 0.0000 0.0000 'International Tables Vol C Tables 4.2.6.8 and 6.1.1.4'
N N 0.0061 0.0033 'International Tables Vol C Tables 4.2.6.8 and 6.1.1.4'
B B 0.0013 0.0007 'International Tables Vol C Tables 4.2.6.8 and 6.1.1.4'

loop_
_geom_angle_atom_site_label_1
_geom_angle_atom_site_label_2
_geom_angle_atom_site_label_3
_geom_angle
N2 N1 C8 115.29(10)
N2 N1 C7 116.71(11)
C8 N1 C7 127.98(12)
N3 N2 N1 103.06(10)
N2 N3 C9 112.67(11)
N2 N3 C10 117.72(11)
C9 N3 C10 129.61(11)
C4 C3 C2 120.09(16)
C4 C3 H3 120.0
C2 C3 H3 120.0
C3 C2 C1 120.13(16)
C3 C2 H2 119.9
C1 C2 H2 119.9
C2 C1 C6 120.33(15)
C2 C1 H1 119.8
C6 C1 H1 119.8
C5 C6 C1 119.07(14)
C5 C6 C7 120.62(14)
C1 C6 C7 120.29(13)
N1 C7 C6 111.34(10)
N1 C7 H7A 109.4
C6 C7 H7A 109.4
N1 C7 H7B 109.4
C6 C7 H7B 109.4
H7A C7 H7B 108.0
N1 C8 C9 102.03(12)
N1 C8 B1 125.62(12)
C9 C8 B1 132.35(12)
N3 C9 C8 106.95(11)
N3 C9 C11 122.56(12)
C8 C9 C11 130.49(12)
C12 C11 C16 119.32(12)
C12 C11 C9 119.95(12)
C16 C11 C9 120.73(13)
C15 C16 C11 120.28(14)
C15 C16 H16 119.9
C11 C16 H16 119.9
C14 C15 C16 120.07(13)
C14 C15 H15 120.0
C16 C15 H15 120.0
C15 C14 C13 119.99(13)
C15 C14 H14 120.0
C13 C14 H14 120.0
N3 C10 H21 109.5
N3 C10 H22 109.5
H21 C10 H22 109.5
N3 C10 H23 109.5
H21 C10 H23 109.5
H22 C10 H23 109.5
C13 C12 C11 120.04(13)
C13 C12 H12 120.0
C11 C12 H12 120.0
C12 C13 C14 120.30(15)
C12 C13 H13 119.9
C14 C13 H13 119.9
C6 C5 C4 120.24(15)
C6 C5 H5 119.9
C4 C5 H5 119.9
C3 C4 C5 120.15(15)
C3 C4 H4 119.9
C5 C4 H4 119.9
C8 B1 H24 108.4(9)
C8 B1 H25 110.2(9)
H24 B1 H25 111.0(12)
C8 B1 H26 109.8(9)
H24 B1 H26 106.6(12)
H25 B1 H26 110.7(12)

loop_
_geom_bond_atom_site_label_1
_geom_bond_atom_site_label_2
_geom_bond_distance
N1 N2 1.3318(15)
N1 C8 1.3696(17)
N1 C7 1.4793(16)
N2 N3 1.3213(14)
N3 C9 1.3636(17)
N3 C10 1.4668(17)
C3 C4 1.376(2)
C3 C2 1.380(2)
C3 H3 0.9500
C2 C1 1.387(2)
C2 H2 0.9500
C1 C6 1.391(2)
C1 H1 0.9500
C6 C5 1.390(2)
C6 C7 1.508(2)
C7 H7A 0.9900
C7 H7B 0.9900
C8 C9 1.3940(18)
C8 B1 1.606(2)
C9 C11 1.4777(18)
C11 C12 1.394(2)
C11 C16 1.3971(19)
C16 C15 1.3879(19)
C16 H16 0.9500
C15 C14 1.383(2)
C15 H15 0.9500
C14 C13 1.388(2)
C14 H14 0.9500
C10 H21 0.9800
C10 H22 0.9800
C10 H23 0.9800
C12 C13 1.3873(19)
C12 H12 0.9500
C13 H13 0.9500
C5 C4 1.390(2)
C5 H5 0.9500
C4 H4 0.9500
B1 H24 1.130(18)
B1 H25 1.111(18)
B1 H26 1.104(17)

loop_
_geom_torsion_atom_site_label_1
_geom_torsion_atom_site_label_2
_geom_torsion_atom_site_label_3
_geom_torsion_atom_site_label_4
_geom_torsion
C8 N1 N2 N3 -0.15(14)
C7 N1 N2 N3 178.25(10)
N1 N2 N3 C9 0.27(14)
N1 N2 N3 C10 179.36(11)
C4 C3 C2 C1 0.1(2)
C3 C2 C1 C6 -0.3(2)
C2 C1 C6 C5 0.3(2)
C2 C1 C6 C7 -178.07(12)
N2 N1 C7 C6 -78.57(15)
C8 N1 C7 C6 99.59(16)
C5 C6 C7 N1 -89.56(15)
C1 C6 C7 N1 88.81(15)
N2 N1 C8 C9 -0.03(15)
C7 N1 C8 C9 -178.21(12)
N2 N1 C8 B1 179.72(13)
C7 N1 C8 B1 1.5(2)
N2 N3 C9 C8 -0.30(15)
C10 N3 C9 C8 -179.26(12)
N2 N3 C9 C11 179.14(12)
C10 N3 C9 C11 0.2(2)
N1 C8 C9 N3 0.19(14)
B1 C8 C9 N3 -179.53(15)
N1 C8 C9 C11 -179.20(13)
B1 C8 C9 C11 1.1(3)
N3 C9 C11 C12 -123.90(15)
C8 C9 C11 C12 55.4(2)
N3 C9 C11 C16 56.03(19)
C8 C9 C11 C16 -124.67(16)
C12 C11 C16 C15 -0.5(2)
C9 C11 C16 C15 179.53(13)
C11 C16 C15 C14 0.4(2)
C16 C15 C14 C13 0.2(2)
C16 C11 C12 C13 0.2(2)
C9 C11 C12 C13 -179.87(13)
C11 C12 C13 C14 0.3(2)
C15 C14 C13 C12 -0.5(2)
C1 C6 C5 C4 -0.19(19)
C7 C6 C5 C4 178.19(12)
C2 C3 C4 C5 0.0(2)
C6 C5 C4 C3 0.0(2)
